data_7031191
loop_
_publ_author_name
'Zuo, Zhenyu'
'Sun, Hongjian'
'Wang, Lin'
'Li, Xiaoyan'

_publ_section_title
;
 Hydrosilylation of aldehydes and ketones catalyzed by hydrido iron
 complexes bearing imine ligands.
;
_journal_issue 30
_journal_name_full 'Dalton transactions (Cambridge, England : 2003)'
_journal_page_first 11716
_journal_page_last 11722
_journal_paper_doi 10.1039/c4dt00944d
_journal_volume 43
_journal_year 2014
_chemical_formula_sum 'C23 H40 Fe N O P3'
_chemical_formula_weight 495.32
_chemical_name_systematic
; 
 ? 
;
_space_group_IT_number 15
_symmetry_cell_setting monoclinic
_symmetry_space_group_name_Hall '-I 2ya'
_symmetry_space_group_name_H-M 'I 1 2/a 1'
_atom_sites_solution_hydrogens geom
_atom_sites_solution_primary direct
_atom_sites_solution_secondary difmap
_audit_creation_method SHELXL-97
_cell_angle_alpha 90.00
_cell_angle_beta 91.29(3)
_cell_angle_gamma 90.00
_cell_formula_units_Z 8
_cell_length_a 17.694(4)
_cell_length_b 9.5613(19)
_cell_length_c 33.263(7)
_cell_measurement_reflns_used 2140
_cell_measurement_temperature 293(2)
_cell_measurement_theta_max 21.22
_cell_measurement_theta_min 2.42
_cell_volume 5626(2)
_computing_cell_refinement 'Bruker SMART'
_computing_data_collection 'Bruker SMART'
_computing_data_reduction 'Bruker SAINT'
_computing_molecular_graphics 'Bruker SHELXTL'
_computing_publication_material 'Bruker SHELXTL'
_computing_structure_refinement 'SHELXL-97 (Sheldrick, 1997)'
_computing_structure_solution 'SHELXS-97 (Sheldrick, 1990)'
_diffrn_ambient_temperature 293(2)
_diffrn_measured_fraction_theta_full 0.988
_diffrn_measured_fraction_theta_max 0.988
_diffrn_radiation_monochromator graphite
_diffrn_radiation_source 'fine-focus sealed tube'
_diffrn_radiation_type MoK\a
_diffrn_radiation_wavelength 0.71073
_diffrn_reflns_av_R_equivalents 0.0828
_diffrn_reflns_av_unetI/netI 0.1005
_diffrn_reflns_limit_h_max 12
_diffrn_reflns_limit_h_min -21
_diffrn_reflns_limit_k_max 11
_diffrn_reflns_limit_k_min -11
_diffrn_reflns_limit_l_max 36
_diffrn_reflns_limit_l_min -39
_diffrn_reflns_number 13029
_diffrn_reflns_theta_full 25.00
_diffrn_reflns_theta_max 25.00
_diffrn_reflns_theta_min 2.30
_exptl_absorpt_coefficient_mu 0.720
_exptl_absorpt_correction_T_max 0.9315
_exptl_absorpt_correction_T_min 0.8997
_exptl_absorpt_correction_type multi-scan
_exptl_absorpt_process_details SADABS
_exptl_crystal_colour purple
_exptl_crystal_density_diffrn 1.170
_exptl_crystal_density_method 'not measured'
_exptl_crystal_description block
_exptl_crystal_F_000 2112
_exptl_crystal_size_max 0.15
_exptl_crystal_size_mid 0.10
_exptl_crystal_size_min 0.10
_refine_diff_density_max 0.814
_refine_diff_density_min -0.888
_refine_diff_density_rms 0.146
_refine_ls_extinction_method none
_refine_ls_goodness_of_fit_ref 1.029
_refine_ls_hydrogen_treatment mixed
_refine_ls_matrix_type full
_refine_ls_number_parameters 311
_refine_ls_number_reflns 4895
_refine_ls_number_restraints 0
_refine_ls_restrained_S_all 1.029
_refine_ls_R_factor_all 0.1229
_refine_ls_R_factor_gt 0.0831
_refine_ls_shift/su_max 0.010
_refine_ls_shift/su_mean 0.000
_refine_ls_structure_factor_coef Fsqd
_refine_ls_weighting_details 'calc w=1/[\s^2^(Fo^2^)+(0.1501P)^2^+4.2083P] where P=(Fo^2^+2Fc^2^)/3'
_refine_ls_weighting_scheme calc
_refine_ls_wR_factor_gt 0.2314
_refine_ls_wR_factor_ref 0.2612
_reflns_number_gt 3085
_reflns_number_total 4895
_reflns_threshold_expression >2sigma(I)
_cod_data_source_file c4dt00944d2.cif
_cod_data_source_block complex2
_cod_depositor_comments
;
The following automatic conversions were performed:

'_symmetry_cell_setting' value 'Monoclinic' changed to 'monoclinic'
according to
/usr/data/users/saulius/crontab/automatic-downloads/rss-feeds/RSC/lib/dictionaries/cif_core.dic
dictionary named 'cif_core.dic' version 2.4.2 from 2011-04-26.

Automatic conversion script
Id: cif_fix_values 2281 2013-09-26 08:29:07Z andrius 

 Adding full bibliography for 7031191--7031192.cif.
;
_cod_original_cell_volume 5626.1(19)
_cod_original_sg_symbol_H-M I2/a
_cod_database_code 7031191

loop_
_symmetry_equiv_pos_as_xyz
'x, y, z'
'-x+1/2, y, -z'
'x+1/2, y+1/2, z+1/2'
'-x+1, y+1/2, -z+1/2'
'-x, -y, -z'
'x-1/2, -y, z'
'-x+1/2, -y+1/2, -z+1/2'
'x, -y+1/2, z+1/2'

loop_
_atom_site_label
_atom_site_type_symbol
_atom_site_fract_x
_atom_site_fract_y
_atom_site_fract_z
_atom_site_U_iso_or_equiv
_atom_site_adp_type
_atom_site_occupancy
_atom_site_symmetry_multiplicity
_atom_site_calc_flag
_atom_site_refinement_flags
C1 C -0.1522(5) 0.5558(8) 0.0285(2) 0.068(2) Uani 1 1 d .
H1A H -0.1641 0.6460 0.0174 0.102 Uiso 1 1 calc R
H1B H -0.1821 0.4856 0.0150 0.102 Uiso 1 1 calc R
H1C H -0.0996 0.5363 0.0251 0.102 Uiso 1 1 calc R
C2 C -0.0018(4) 0.8872(7) 0.17213(18) 0.0427(16) Uani 1 1 d .
C3 C -0.0069(4) 0.8965(7) 0.21590(18) 0.0446(16) Uani 1 1 d .
C4 C 0.0578(10) 0.8953(14) 0.2405(4) 0.055(4) Uani 0.50 1 d P
H4 H 0.1054 0.8837 0.2276 0.067 Uiso 0.50 1 d PR
C4A C -0.0001(10) 0.7766(16) 0.2403(4) 0.062(4) Uani 0.50 1 d P
H4A H 0.0058 0.6858 0.2285 0.075 Uiso 0.50 1 d PR
C5 C 0.0576(13) 0.9090(18) 0.2790(5) 0.074(5) Uani 0.50 1 d P
H5 H 0.1039 0.9131 0.2946 0.088 Uiso 0.50 1 d PR
C5A C 0.0010(10) 0.7911(17) 0.2806(4) 0.064(4) Uani 0.50 1 d P
H5A H 0.0062 0.7109 0.2978 0.077 Uiso 0.50 1 d PR
C6 C -0.0114(8) 0.9182(9) 0.2970(2) 0.082(3) Uani 1 1 d .
H6 H -0.0130 0.9182 0.3259 0.098 Uiso 1 1 d R
C7 C -0.0816(12) 0.9234(16) 0.2745(5) 0.069(5) Uani 0.50 1 d P
H7 H -0.1289 0.9392 0.2874 0.083 Uiso 0.50 1 d PR
C7A C -0.0216(10) 1.0329(16) 0.2731(4) 0.060(4) Uani 0.50 1 d P
H7A H -0.0353 1.1211 0.2846 0.072 Uiso 0.50 1 d PR
C8 C -0.0775(10) 0.9114(14) 0.2341(4) 0.058(4) Uani 0.50 1 d P
H8 H -0.1228 0.9105 0.2177 0.070 Uiso 0.50 1 d PR
C8A C -0.0181(10) 1.0211(14) 0.2330(4) 0.058(4) Uani 0.50 1 d P
H8A H -0.0193 1.1036 0.2165 0.070 Uiso 0.50 1 d PR
C9 C -0.0749(5) 1.1854(10) 0.1139(2) 0.072(2) Uani 1 1 d .
H9A H -0.0405 1.2493 0.1270 0.108 Uiso 1 1 calc R
H9B H -0.0941 1.1209 0.1333 0.108 Uiso 1 1 calc R
H9C H -0.1161 1.2366 0.1018 0.108 Uiso 1 1 calc R
C10 C -0.1052(4) 1.0303(9) 0.0455(2) 0.061(2) Uani 1 1 d .
H10A H -0.1316 0.9586 0.0597 0.091 Uiso 1 1 calc R
H10B H -0.0874 0.9931 0.0206 0.091 Uiso 1 1 calc R
H10C H -0.1388 1.1071 0.0400 0.091 Uiso 1 1 calc R
C11 C -0.0005(5) 1.2311(8) 0.0422(2) 0.065(2) Uani 1 1 d .
H11A H -0.0249 1.3158 0.0504 0.097 Uiso 1 1 calc R
H11B H -0.0163 1.2082 0.0152 0.097 Uiso 1 1 calc R
H11C H 0.0533 1.2440 0.0433 0.097 Uiso 1 1 calc R
C12 C 0.1362(4) 1.2486(8) 0.1232(2) 0.063(2) Uani 1 1 d .
H12A H 0.1292 1.2333 0.1514 0.094 Uiso 1 1 calc R
H12B H 0.0918 1.2922 0.1117 0.094 Uiso 1 1 calc R
H12C H 0.1791 1.3084 0.1196 0.094 Uiso 1 1 calc R
C13 C 0.2354(4) 1.0329(9) 0.1284(3) 0.066(2) Uani 1 1 d .
H13A H 0.2598 0.9549 0.1160 0.099 Uiso 1 1 calc R
H13B H 0.2205 1.0073 0.1550 0.099 Uiso 1 1 calc R
H13C H 0.2698 1.1104 0.1300 0.099 Uiso 1 1 calc R
C14 C 0.1979(5) 1.1399(9) 0.0534(2) 0.066(2) Uani 1 1 d .
H14A H 0.2399 1.1991 0.0605 0.099 Uiso 1 1 calc R
H14B H 0.1625 1.1910 0.0368 0.099 Uiso 1 1 calc R
H14C H 0.2157 1.0599 0.0389 0.099 Uiso 1 1 calc R
C15 C 0.2052(4) 0.7582(9) 0.0583(3) 0.073(2) Uani 1 1 d .
H15A H 0.2391 0.8300 0.0677 0.109 Uiso 1 1 calc R
H15B H 0.1894 0.7779 0.0311 0.109 Uiso 1 1 calc R
H15C H 0.2305 0.6694 0.0593 0.109 Uiso 1 1 calc R
C16 C 0.1625(5) 0.6796(9) 0.1348(2) 0.074(2) Uani 1 1 d .
H16A H 0.1913 0.5978 0.1284 0.111 Uiso 1 1 calc R
H16B H 0.1224 0.6544 0.1524 0.111 Uiso 1 1 calc R
H16C H 0.1949 0.7470 0.1479 0.111 Uiso 1 1 calc R
C17 C 0.0811(5) 0.5959(8) 0.0680(3) 0.072(2) Uani 1 1 d .
H17A H 0.1179 0.5222 0.0679 0.108 Uiso 1 1 calc R
H17B H 0.0642 0.6150 0.0410 0.108 Uiso 1 1 calc R
H17C H 0.0389 0.5678 0.0837 0.108 Uiso 1 1 calc R
C18 C -0.1263(4) 0.6411(7) 0.09383(19) 0.0459(16) Uani 1 1 d .
C19 C -0.0731(4) 0.7315(7) 0.08028(19) 0.0460(17) Uani 1 1 d .
H19 H -0.0664 0.7396 0.0527 0.055 Uiso 1 1 calc R
C20 C -0.0286(4) 0.8118(7) 0.10622(17) 0.0443(16) Uani 1 1 d .
C21 C -0.0460(4) 0.8010(7) 0.14659(18) 0.0405(15) Uani 1 1 d .
C22 C -0.1017(4) 0.7087(8) 0.1597(2) 0.0530(19) Uani 1 1 d .
H22 H -0.1116 0.7024 0.1869 0.064 Uiso 1 1 calc R
C23 C -0.1413(4) 0.6287(8) 0.1332(2) 0.0516(18) Uani 1 1 d .
H23 H -0.1780 0.5666 0.1419 0.062 Uiso 1 1 calc R
Fe1 Fe 0.05558(5) 0.93829(9) 0.09616(3) 0.0379(3) Uani 1 1 d .
H1 H 0.056(4) 0.915(6) 0.0515(18) 0.053(19) Uiso 1 1 d .
N1 N 0.0494(3) 0.9550(6) 0.15270(16) 0.0440(14) Uani 1 1 d .
H1D H 0.0807 1.0081 0.1656 0.053 Uiso 1 1 calc R
O1 O -0.1680(3) 0.5550(5) 0.06886(16) 0.0652(15) Uani 1 1 d .
P1 P 0.15204(10) 1.08254(18) 0.09851(5) 0.0444(5) Uani 1 1 d .
P2 P -0.02605(10) 1.09024(19) 0.07565(5) 0.0440(5) Uani 1 1 d .
P3 P 0.12350(11) 0.75298(19) 0.08984(5) 0.0464(5) Uani 1 1 d .

loop_
_atom_site_aniso_label
_atom_site_aniso_U_11
_atom_site_aniso_U_22
_atom_site_aniso_U_33
_atom_site_aniso_U_23
_atom_site_aniso_U_13
_atom_site_aniso_U_12
C1 0.089(6) 0.067(6) 0.049(4) -0.010(4) 0.000(4) -0.018(5)
C2 0.054(4) 0.036(4) 0.038(3) 0.001(3) -0.003(3) 0.002(3)
C3 0.068(5) 0.034(4) 0.032(3) -0.001(3) 0.000(3) -0.005(3)
C4 0.091(12) 0.036(8) 0.039(8) -0.010(6) -0.003(8) -0.005(8)
C4A 0.113(14) 0.039(9) 0.035(7) -0.007(6) 0.002(8) 0.008(9)
C5 0.107(15) 0.062(12) 0.052(10) 0.000(8) -0.017(10) 0.011(11)
C5A 0.096(12) 0.046(10) 0.050(8) 0.011(7) -0.010(8) -0.008(9)
C6 0.163(11) 0.048(6) 0.035(4) 0.002(4) 0.001(6) -0.015(6)
C7 0.106(14) 0.048(10) 0.053(9) 0.004(7) 0.009(10) 0.006(9)
C7A 0.099(13) 0.036(9) 0.046(8) -0.012(7) 0.007(8) -0.006(8)
C8 0.081(11) 0.038(9) 0.055(9) -0.003(7) 0.008(8) -0.010(8)
C8A 0.107(13) 0.024(7) 0.044(8) 0.002(6) 0.000(8) -0.001(8)
C9 0.069(5) 0.082(6) 0.066(5) -0.022(5) -0.004(4) 0.022(5)
C10 0.058(5) 0.065(5) 0.058(4) 0.003(4) -0.010(4) 0.004(4)
C11 0.068(5) 0.047(5) 0.078(5) 0.015(4) -0.014(4) -0.001(4)
C12 0.063(5) 0.048(5) 0.077(5) -0.007(4) -0.004(4) -0.006(4)
C13 0.056(5) 0.065(6) 0.077(5) -0.013(4) -0.011(4) -0.004(4)
C14 0.062(5) 0.063(5) 0.073(5) 0.010(4) 0.010(4) -0.008(4)
C15 0.058(5) 0.055(5) 0.105(7) -0.021(5) 0.017(5) 0.014(4)
C16 0.089(6) 0.059(6) 0.074(5) 0.009(4) -0.015(5) 0.006(5)
C17 0.080(6) 0.038(5) 0.097(6) -0.016(4) -0.002(5) 0.001(4)
C18 0.052(4) 0.038(4) 0.048(4) -0.002(3) -0.008(3) -0.003(3)
C19 0.056(4) 0.044(4) 0.038(3) -0.001(3) -0.005(3) -0.008(3)
C20 0.061(4) 0.040(4) 0.032(3) -0.004(3) -0.004(3) 0.006(3)
C21 0.043(3) 0.032(4) 0.047(4) 0.005(3) -0.007(3) 0.002(3)
C22 0.060(4) 0.057(5) 0.041(4) 0.005(3) 0.000(3) -0.011(4)
C23 0.053(4) 0.049(5) 0.053(4) 0.009(4) 0.001(3) -0.005(4)
Fe1 0.0424(5) 0.0356(6) 0.0356(5) 0.0010(4) -0.0006(4) -0.0024(4)
N1 0.047(3) 0.040(3) 0.044(3) 0.000(3) -0.007(3) -0.004(3)
O1 0.076(4) 0.059(4) 0.060(3) -0.011(3) -0.005(3) -0.028(3)
P1 0.0481(10) 0.0381(11) 0.0468(10) 0.0022(8) -0.0028(8) -0.0040(8)
P2 0.0477(10) 0.0412(11) 0.0431(9) -0.0019(8) -0.0017(8) 0.0011(8)
P3 0.0529(11) 0.0380(11) 0.0483(10) 0.0014(8) -0.0013(8) -0.0005(8)

loop_
_atom_type_symbol
_atom_type_description
_atom_type_scat_dispersion_real
_atom_type_scat_dispersion_imag
_atom_type_scat_source
C C 0.0033 0.0016 'International Tables Vol C Tables 4.2.6.8 and 6.1.1.4'
H H 0.0000 0.0000 'International Tables Vol C Tables 4.2.6.8 and 6.1.1.4'
Fe Fe 0.3463 0.8444 'International Tables Vol C Tables 4.2.6.8 and 6.1.1.4'
N N 0.0061 0.0033 'International Tables Vol C Tables 4.2.6.8 and 6.1.1.4'
O O 0.0106 0.0060 'International Tables Vol C Tables 4.2.6.8 and 6.1.1.4'
P P 0.1023 0.0942 'International Tables Vol C Tables 4.2.6.8 and 6.1.1.4'

loop_
_geom_angle_atom_site_label_1
_geom_angle_atom_site_label_2
_geom_angle_atom_site_label_3
_geom_angle
O1 C1 H1A 109.5
O1 C1 H1B 109.5
H1A C1 H1B 109.5
O1 C1 H1C 109.5
H1A C1 H1C 109.5
H1B C1 H1C 109.5
N1 C2 C21 112.1(6)
N1 C2 C3 121.2(6)
C21 C2 C3 125.9(6)
C8A C3 C4A 119.3(9)
C4 C3 C8 118.3(10)
C4 C3 C2 121.2(9)
C8 C3 C2 120.5(9)
C5 C4 C3 124.7(17)
C5 C4 H4 118.3
C3 C4 H4 117.0
C5A C4A C3 119.3(13)
C5A C4A H4A 120.0
C4 C5 C6 117.4(17)
C4 C5 H5 121.6
C6 C5 H5 121.0
C4A C5A C6 119.5(13)
C4A C5A H5A 120.7
C5A C6 C7A 120.4(11)
C5 C6 C7 122.7(11)
C5 C6 H6 118.9
C7 C6 H6 118.3
C8 C7 C6 116.5(17)
C8 C7 H7 121.6
C6 C7 H7 121.8
C8A C7A C6 120.6(13)
C6 C7A H7A 120.1
C7 C8 C3 120.3(16)
C7 C8 H8 120.1
C3 C8 H8 119.7
C7A C8A C3 120.6(13)
C3 C8A H8A 119.3
P2 C9 H9A 109.5
P2 C9 H9B 109.5
H9A C9 H9B 109.5
P2 C9 H9C 109.5
H9A C9 H9C 109.5
H9B C9 H9C 109.5
P2 C10 H10A 109.5
P2 C10 H10B 109.5
H10A C10 H10B 109.5
P2 C10 H10C 109.5
H10A C10 H10C 109.5
H10B C10 H10C 109.5
P2 C11 H11A 109.5
P2 C11 H11B 109.5
H11A C11 H11B 109.5
P2 C11 H11C 109.5
H11A C11 H11C 109.5
H11B C11 H11C 109.5
P1 C12 H12A 109.5
P1 C12 H12B 109.5
H12A C12 H12B 109.5
P1 C12 H12C 109.5
H12A C12 H12C 109.5
H12B C12 H12C 109.5
P1 C13 H13A 109.5
P1 C13 H13B 109.5
H13A C13 H13B 109.5
P1 C13 H13C 109.5
H13A C13 H13C 109.5
H13B C13 H13C 109.5
P1 C14 H14A 109.5
P1 C14 H14B 109.5
H14A C14 H14B 109.5
P1 C14 H14C 109.5
H14A C14 H14C 109.5
H14B C14 H14C 109.5
P3 C15 H15A 109.5
P3 C15 H15B 109.5
H15A C15 H15B 109.5
P3 C15 H15C 109.5
H15A C15 H15C 109.5
H15B C15 H15C 109.5
P3 C16 H16A 109.5
P3 C16 H16B 109.5
H16A C16 H16B 109.5
P3 C16 H16C 109.5
H16A C16 H16C 109.5
H16B C16 H16C 109.5
P3 C17 H17A 109.5
P3 C17 H17B 109.5
H17A C17 H17B 109.5
P3 C17 H17C 109.5
H17A C17 H17C 109.5
H17B C17 H17C 109.5
C23 C18 C19 122.1(6)
C23 C18 O1 114.9(6)
C19 C18 O1 123.0(6)
C18 C19 C20 122.1(6)
C18 C19 H19 118.9
C20 C19 H19 118.9
C19 C20 C21 115.2(6)
C19 C20 Fe1 131.3(5)
C21 C20 Fe1 113.5(5)
C20 C21 C22 121.4(6)
C20 C21 C2 113.9(6)
C22 C21 C2 124.7(6)
C23 C22 C21 120.8(6)
C23 C22 H22 119.6
C21 C22 H22 119.6
C18 C23 C22 118.2(7)
C18 C23 H23 120.9
C22 C23 H23 120.9
N1 Fe1 C20 79.7(2)
N1 Fe1 P2 101.78(17)
C20 Fe1 P2 87.9(2)
N1 Fe1 P3 102.30(17)
C20 Fe1 P3 86.4(2)
P2 Fe1 P3 153.86(8)
N1 Fe1 P1 88.50(18)
C20 Fe1 P1 168.10(18)
P2 Fe1 P1 95.91(8)
P3 Fe1 P1 94.89(8)
N1 Fe1 H1 176(2)
C20 Fe1 H1 96(3)
P2 Fe1 H1 79(2)
P3 Fe1 H1 76(2)
P1 Fe1 H1 96(3)
C2 N1 Fe1 120.6(5)
C2 N1 H1D 119.7
Fe1 N1 H1D 119.7
C18 O1 C1 118.0(6)
C14 P1 C12 100.8(4)
C14 P1 C13 99.2(4)
C12 P1 C13 96.4(4)
C14 P1 Fe1 121.6(3)
C12 P1 Fe1 116.0(3)
C13 P1 Fe1 118.4(3)
C9 P2 C10 100.1(4)
C9 P2 C11 100.7(4)
C10 P2 C11 95.6(4)
C9 P2 Fe1 116.6(3)
C10 P2 Fe1 118.1(3)
C11 P2 Fe1 121.5(3)
C16 P3 C15 101.6(4)
C16 P3 C17 99.2(4)
C15 P3 C17 96.7(4)
C16 P3 Fe1 116.7(3)
C15 P3 Fe1 119.3(3)
C17 P3 Fe1 119.4(3)

loop_
_geom_bond_atom_site_label_1
_geom_bond_atom_site_label_2
_geom_bond_distance
C1 O1 1.372(9)
C1 H1A 0.9600
C1 H1B 0.9600
C1 H1C 0.9600
C2 N1 1.304(9)
C2 C21 1.412(9)
C2 C3 1.464(8)
C3 C8A 1.337(15)
C3 C4 1.390(17)
C3 C4A 1.407(15)
C3 C8 1.409(18)
C4 C5 1.28(2)
C4 H4 0.9600
C4A C5A 1.352(19)
C4A H4A 0.9600
C5 C6 1.38(2)
C5 H5 0.9599
C5A C6 1.352(18)
C5A H5A 0.9599
C6 C7A 1.362(17)
C6 C7 1.44(2)
C6 H6 0.9600
C7 C8 1.36(2)
C7 H7 0.9603
C7A C8A 1.335(19)
C7A H7A 0.9599
C8 H8 0.9598
C8A H8A 0.9600
C9 P2 1.801(7)
C9 H9A 0.9600
C9 H9B 0.9600
C9 H9C 0.9600
C10 P2 1.801(7)
C10 H10A 0.9600
C10 H10B 0.9600
C10 H10C 0.9600
C11 P2 1.810(7)
C11 H11A 0.9600
C11 H11B 0.9600
C11 H11C 0.9600
C12 P1 1.813(8)
C12 H12A 0.9600
C12 H12B 0.9600
C12 H12C 0.9600
C13 P1 1.826(8)
C13 H13A 0.9600
C13 H13B 0.9600
C13 H13C 0.9600
C14 P1 1.810(7)
C14 H14A 0.9600
C14 H14B 0.9600
C14 H14C 0.9600
C15 P3 1.806(8)
C15 H15A 0.9600
C15 H15B 0.9600
C15 H15C 0.9600
C16 P3 1.775(8)
C16 H16A 0.9600
C16 H16B 0.9600
C16 H16C 0.9600
C17 P3 1.820(8)
C17 H17A 0.9600
C17 H17B 0.9600
C17 H17C 0.9600
C18 C23 1.346(9)
C18 C19 1.364(9)
C18 O1 1.373(8)
C19 C20 1.386(9)
C19 H19 0.9300
C20 C21 1.389(9)
C20 Fe1 1.954(7)
C21 C22 1.399(9)
C22 C23 1.353(9)
C22 H22 0.9300
C23 H23 0.9300
Fe1 N1 1.893(5)
Fe1 P2 2.149(2)
Fe1 P3 2.154(2)
Fe1 P1 2.194(2)
Fe1 H1 1.48(6)
N1 H1D 0.8600
